data_7219783
loop_
_publ_author_name
'Clegg, William'
'Holcroft, James M.'
'Martin, Nicola C.'

_publ_section_title
;
 Copper pyromellitates: a complex story
;
_journal_issue 14
_journal_name_full CrystEngComm
_journal_page_first 2857
_journal_paper_doi 10.1039/C5CE00470E
_journal_volume 17
_journal_year 2015
_chemical_formula_moiety 'C30 H26 Cu2 N4 O10,4 H2 O'
_chemical_formula_sum 'C30 H34 Cu2 N4 O14'
_chemical_formula_weight 801.69
_chemical_name_systematic
;
 ?
;
_space_group_crystal_system triclinic
_space_group_IT_number 2
_space_group_name_Hall '-P 1'
_space_group_name_H-M_alt 'P -1'
_symmetry_space_group_name_Hall '-P 1'
_symmetry_space_group_name_H-M 'P -1'
_atom_sites_solution_hydrogens mixed
_atom_sites_solution_primary direct
_atom_sites_solution_secondary difmap
_audit_creation_method SHELXL-2014/7
_audit_update_record
;
2015-01-16 deposited with the CCDC.
2015-02-02 downloaded from the CCDC.
;
_cell_angle_alpha 82.360(2)
_cell_angle_beta 81.293(2)
_cell_angle_gamma 82.365(2)
_cell_formula_units_Z 2
_cell_length_a 8.9464(9)
_cell_length_b 11.1622(11)
_cell_length_c 17.4780(17)
_cell_measurement_reflns_used 4519
_cell_measurement_temperature 160(2)
_cell_measurement_theta_max 28.407
_cell_measurement_theta_min 2.313
_cell_volume 1698.6(3)
_computing_cell_refinement 'local programs'
_computing_data_collection 'Bruker SMART'
_computing_data_reduction 'Bruker SAINT'
_computing_molecular_graphics 'Bruker SHELXTL'
_computing_publication_material 'Bruker SHELXTL and local programs'
_computing_structure_refinement SHELXL-2014/7
_computing_structure_solution 'Bruker SHELXTL'
_diffrn_ambient_temperature 160(2)
_diffrn_measured_fraction_theta_full 0.990
_diffrn_measured_fraction_theta_max 0.990
_diffrn_measurement_device_type 'Bruker SMART 1K CCD diffractometer'
_diffrn_measurement_method 'narrow-frame \w scans'
_diffrn_radiation_type MoK\a
_diffrn_radiation_wavelength 0.71073
_diffrn_reflns_av_R_equivalents 0.0873
_diffrn_reflns_av_unetI/netI 0.1621
_diffrn_reflns_Laue_measured_fraction_full 0.990
_diffrn_reflns_Laue_measured_fraction_max 0.990
_diffrn_reflns_limit_h_max 10
_diffrn_reflns_limit_h_min -10
_diffrn_reflns_limit_k_max 13
_diffrn_reflns_limit_k_min -13
_diffrn_reflns_limit_l_max 20
_diffrn_reflns_limit_l_min -20
_diffrn_reflns_number 12220
_diffrn_reflns_point_group_measured_fraction_full 0.990
_diffrn_reflns_point_group_measured_fraction_max 0.990
_diffrn_reflns_theta_full 25.000
_diffrn_reflns_theta_max 25.000
_diffrn_reflns_theta_min 1.853
_diffrn_source 'sealed tube'
_exptl_absorpt_coefficient_mu 1.326
_exptl_absorpt_correction_T_max 0.900
_exptl_absorpt_correction_T_min 0.780
_exptl_absorpt_correction_type multi-scan
_exptl_absorpt_process_details SADABS
_exptl_crystal_colour Blue
_exptl_crystal_density_diffrn 1.567
_exptl_crystal_density_method 'not measured'
_exptl_crystal_description Block
_exptl_crystal_F_000 824
_exptl_crystal_recrystallization_method 'Obtained direct from slow diffusion synthesis'
_exptl_crystal_size_max 0.200
_exptl_crystal_size_mid 0.200
_exptl_crystal_size_min 0.080
_refine_diff_density_max 0.754
_refine_diff_density_min -0.687
_refine_diff_density_rms 0.142
_refine_ls_extinction_coef 0.0032(6)
_refine_ls_extinction_expression Fc^*^=kFc[1+0.001xFc^2^\l^3^/sin(2\q)]^-1/4^
_refine_ls_extinction_method 'SHELXL-2014/7 (Sheldrick 2014)'
_refine_ls_goodness_of_fit_ref 1.081
_refine_ls_hydrogen_treatment mixed
_refine_ls_matrix_type full
_refine_ls_number_parameters 488
_refine_ls_number_reflns 5926
_refine_ls_number_restraints 438
_refine_ls_restrained_S_all 1.050
_refine_ls_R_factor_all 0.1394
_refine_ls_R_factor_gt 0.0638
_refine_ls_shift/su_max 0.000
_refine_ls_shift/su_mean 0.000
_refine_ls_structure_factor_coef Fsqd
_refine_ls_weighting_details 'w=1/[\s^2^(Fo^2^)+(0.0463P)^2^] where P=(Fo^2^+2Fc^2^)/3'
_refine_ls_weighting_scheme calc
_refine_ls_wR_factor_gt 0.1210
_refine_ls_wR_factor_ref 0.1489
_reflns_Friedel_coverage 0.000
_reflns_number_gt 3285
_reflns_number_total 5926
_reflns_threshold_expression 'I > 2\s(I)'
_cod_data_source_file c5ce00470e2.cif
_cod_data_source_block wc48
_cod_depositor_comments 'Adding full bibliography for 7219775--7219784.cif.'
_cod_database_code 7219783
_shelx_shelxl_version_number 2014/7
_shelx_space_group_comment
;
The symmetry employed for this shelxl refinement is uniquely defined
by the following loop, which should always be used as a source of
symmetry information in preference to the above space-group names.
They are only intended as comments.
;
_shelx_estimated_absorpt_t_min 0.777
_shelx_estimated_absorpt_t_max 0.901

loop_
_space_group_symop_operation_xyz
'x, y, z'
'-x, -y, -z'

loop_
_atom_site_label
_atom_site_type_symbol
_atom_site_fract_x
_atom_site_fract_y
_atom_site_fract_z
_atom_site_U_iso_or_equiv
_atom_site_adp_type
_atom_site_occupancy
_atom_site_site_symmetry_order
_atom_site_calc_flag
_atom_site_refinement_flags_posn
_atom_site_refinement_flags_adp
Cu1 Cu 0.28804(10) 0.71317(8) 0.27010(5) 0.0114(3) Uani 1 1 d . U
Cu2 Cu 0.74348(10) 0.30428(8) 0.26723(5) 0.0089(3) Uani 1 1 d . U
C1 C 0.4934(8) 0.5468(6) 0.0714(4) 0.0069(15) Uani 1 1 d . U
C2 C 0.5425(8) 0.4233(6) 0.0653(4) 0.0077(14) Uani 1 1 d . U
C3 C 0.5470(7) 0.3784(6) -0.0058(4) 0.0085(15) Uani 1 1 d . U
H3 H 0.5785 0.2944 -0.0095 0.010 Uiso 1 1 calc R U
C4 C 0.4815(8) 0.6065(6) 0.1460(4) 0.0081(15) Uani 1 1 d . U
C5 C 0.5978(8) 0.3354(6) 0.1313(4) 0.0084(15) Uani 1 1 d . U
O1 O 0.5837(6) 0.6652(4) 0.1527(3) 0.0141(12) Uani 1 1 d . U
O2 O 0.3555(5) 0.5999(4) 0.1912(3) 0.0104(11) Uani 1 1 d . U
O3 O 0.6298(6) 0.2269(4) 0.1230(3) 0.0216(13) Uani 1 1 d . U
O4 O 0.6053(5) 0.3832(4) 0.1933(3) 0.0111(11) Uani 1 1 d . U
C6 C 0.0350(8) 0.9300(6) 0.4368(4) 0.0063(14) Uani 1 1 d . U
C7 C -0.0302(8) 1.0510(6) 0.4251(4) 0.0080(15) Uani 1 1 d . U
C8 C -0.0617(7) 1.1189(6) 0.4880(4) 0.0066(15) Uani 1 1 d . U
H8 H -0.1030 1.2018 0.4796 0.008 Uiso 1 1 calc R U
C9 C 0.0697(9) 0.8445(6) 0.3739(4) 0.0106(15) Uani 1 1 d . U
C10 C -0.0655(8) 1.1090(6) 0.3454(4) 0.0094(15) Uani 1 1 d . U
O5 O -0.0319(6) 0.7851(4) 0.3643(3) 0.0133(12) Uani 1 1 d . U
O6 O 0.2088(6) 0.8327(4) 0.3432(3) 0.0161(12) Uani 1 1 d . U
O7 O -0.0413(6) 1.0454(4) 0.2913(3) 0.0171(12) Uani 1 1 d . U
O8 O -0.1210(5) 1.2204(4) 0.3412(3) 0.0117(11) Uani 1 1 d . U
N1 N 0.2830(7) 0.8476(5) 0.1822(3) 0.0132(14) Uani 1 1 d . U
C11 C 0.1917(9) 0.8484(8) 0.1290(5) 0.027(2) Uani 1 1 d . U
H11 H 0.1221 0.7893 0.1363 0.032 Uiso 1 1 calc R U
C12 C 0.1948(11) 0.9337(8) 0.0626(5) 0.035(2) Uani 1 1 d . U
H12 H 0.1302 0.9309 0.0246 0.043 Uiso 1 1 calc R U
C13 C 0.2910(11) 1.0202(8) 0.0530(5) 0.035(2) Uani 1 1 d . U
H13 H 0.2936 1.0799 0.0088 0.042 Uiso 1 1 calc R U
C14 C 0.3842(10) 1.0201(7) 0.1082(5) 0.030(2) Uani 1 1 d . U
H14 H 0.4526 1.0798 0.1025 0.036 Uiso 1 1 calc R U
C15 C 0.3788(9) 0.9338(7) 0.1718(5) 0.0207(18) Uani 1 1 d . U
H15 H 0.4445 0.9347 0.2096 0.025 Uiso 1 1 calc R U
N2 N 0.2515(7) 0.5747(5) 0.3519(3) 0.0131(14) Uani 1 1 d . U
C16 C 0.1846(9) 0.4803(7) 0.3374(5) 0.0186(18) Uani 1 1 d . U
H16 H 0.1683 0.4751 0.2855 0.022 Uiso 1 1 calc R U
C17 C 0.1384(9) 0.3903(7) 0.3960(5) 0.024(2) Uani 1 1 d . U
H17 H 0.0874 0.3267 0.3846 0.029 Uiso 1 1 calc R U
C18 C 0.1681(10) 0.3947(8) 0.4716(5) 0.027(2) Uani 1 1 d . U
H18 H 0.1398 0.3334 0.5124 0.033 Uiso 1 1 calc R U
C19 C 0.2388(9) 0.4892(7) 0.4857(5) 0.0231(19) Uani 1 1 d . U
H19 H 0.2599 0.4952 0.5366 0.028 Uiso 1 1 calc R U
C20 C 0.2790(9) 0.5756(7) 0.4248(4) 0.0170(17) Uani 1 1 d . U
H20 H 0.3295 0.6400 0.4353 0.020 Uiso 1 1 calc R U
N3 N 0.9191(7) 0.3546(5) 0.1879(3) 0.0117(14) Uani 1 1 d . U
C21 C 1.0522(9) 0.2861(7) 0.1751(5) 0.0211(19) Uani 1 1 d . U
H21 H 1.0663 0.2087 0.2048 0.025 Uiso 1 1 calc R U
C22 C 1.1697(9) 0.3227(7) 0.1208(5) 0.027(2) Uani 1 1 d . U
H22 H 1.2619 0.2702 0.1122 0.032 Uiso 1 1 calc R U
C23 C 1.1531(9) 0.4361(7) 0.0788(4) 0.0189(18) Uani 1 1 d . U
H23 H 1.2332 0.4639 0.0413 0.023 Uiso 1 1 calc R U
C24 C 1.0167(8) 0.5076(7) 0.0929(4) 0.0152(17) Uani 1 1 d . U
H24 H 1.0006 0.5862 0.0650 0.018 Uiso 1 1 calc R U
C25 C 0.9043(8) 0.4646(6) 0.1476(4) 0.0119(16) Uani 1 1 d . U
H25 H 0.8112 0.5155 0.1573 0.014 Uiso 1 1 calc R U
N4 N 0.5711(7) 0.2304(5) 0.3371(3) 0.0152(14) Uani 1 1 d . U
C26 C 0.4724(8) 0.1710(7) 0.3117(5) 0.0194(18) Uani 1 1 d . U
H26 H 0.4741 0.1738 0.2570 0.023 Uiso 1 1 calc R U
C27 C 0.3676(9) 0.1054(8) 0.3600(5) 0.028(2) Uani 1 1 d . U
H27 H 0.3000 0.0635 0.3393 0.034 Uiso 1 1 calc R U
C28 C 0.3643(9) 0.1028(7) 0.4388(5) 0.0264(19) Uani 1 1 d . U
H28 H 0.2942 0.0578 0.4737 0.032 Uiso 1 1 calc R U
C29 C 0.4615(9) 0.1649(8) 0.4675(5) 0.029(2) Uani 1 1 d . U
H29 H 0.4598 0.1638 0.5220 0.035 Uiso 1 1 calc R U
C30 C 0.5621(9) 0.2291(8) 0.4152(4) 0.0222(19) Uani 1 1 d . U
H30 H 0.6277 0.2742 0.4348 0.027 Uiso 1 1 calc R U
O9 O 0.5283(6) 0.7067(5) 0.3023(3) 0.0200(13) Uani 1 1 d D U
H9A H 0.552(8) 0.715(6) 0.2538(8) 0.030 Uiso 1 1 d D U
H9B H 0.557(8) 0.766(4) 0.319(3) 0.030 Uiso 1 1 d D U
O10 O 0.7262(6) 0.4790(4) 0.3251(3) 0.0169(12) Uani 1 1 d D U
H10A H 0.794(5) 0.525(5) 0.311(4) 0.025 Uiso 1 1 d D U
H10B H 0.643(3) 0.519(5) 0.316(4) 0.025 Uiso 1 1 d D U
O11 O 0.9357(8) 0.6411(5) 0.2561(3) 0.0321(15) Uani 1 1 d D .
H11A H 0.962(10) 0.691(5) 0.282(4) 0.048 Uiso 1 1 d D U
H11B H 0.905(10) 0.680(5) 0.216(3) 0.048 Uiso 1 1 d D U
O12 O 0.7684(7) 1.0131(5) 0.1895(4) 0.0309(16) Uani 1 1 d D .
H12A H 0.736(9) 1.076(4) 0.162(4) 0.046 Uiso 1 1 d D U
H12B H 0.821(8) 1.037(6) 0.220(4) 0.046 Uiso 1 1 d D U
O13 O 0.8371(6) 0.7964(5) 0.1209(4) 0.0283(15) Uani 1 1 d D .
H13A H 0.750(4) 0.778(6) 0.119(5) 0.042 Uiso 1 1 d D U
H13B H 0.826(7) 0.856(5) 0.146(4) 0.042 Uiso 1 1 d D U
O14 O 0.6715(6) 0.8856(5) 0.3447(3) 0.0252(14) Uani 1 1 d D .
H14A H 0.753(4) 0.842(5) 0.353(5) 0.038 Uiso 1 1 d D U
H14B H 0.696(7) 0.948(4) 0.316(4) 0.038 Uiso 1 1 d D U

loop_
_atom_site_aniso_label
_atom_site_aniso_U_11
_atom_site_aniso_U_22
_atom_site_aniso_U_33
_atom_site_aniso_U_23
_atom_site_aniso_U_13
_atom_site_aniso_U_12
Cu1 0.0153(6) 0.0097(5) 0.0074(5) -0.0019(4) 0.0021(4) 0.0025(4)
Cu2 0.0109(5) 0.0091(5) 0.0059(5) 0.0026(4) -0.0023(4) -0.0005(4)
C1 0.004(3) 0.010(2) 0.007(2) -0.0023(19) -0.002(2) -0.001(2)
C2 0.005(3) 0.009(2) 0.009(2) -0.0005(18) -0.002(2) -0.002(2)
C3 0.008(3) 0.009(3) 0.009(2) 0.000(2) -0.001(2) 0.000(2)
C4 0.010(2) 0.005(2) 0.009(2) -0.001(2) -0.0044(19) 0.001(2)
C5 0.006(3) 0.011(2) 0.007(2) 0.0030(19) -0.002(2) 0.000(2)
O1 0.018(3) 0.013(3) 0.014(3) -0.007(2) -0.001(2) -0.006(2)
O2 0.012(3) 0.009(3) 0.010(2) -0.003(2) -0.0003(19) 0.000(2)
O3 0.035(4) 0.008(2) 0.022(3) 0.005(2) -0.012(3) 0.000(2)
O4 0.012(3) 0.013(3) 0.008(2) 0.001(2) -0.004(2) -0.002(2)
C6 0.006(3) 0.006(2) 0.007(2) -0.0020(19) 0.000(2) -0.0031(19)
C7 0.008(3) 0.009(2) 0.007(2) -0.0038(19) 0.000(2) -0.001(2)
C8 0.008(3) 0.003(2) 0.008(2) 0.000(2) -0.001(2) 0.002(2)
C9 0.014(2) 0.009(3) 0.008(3) 0.000(2) -0.003(2) 0.001(2)
C10 0.011(3) 0.009(2) 0.008(2) -0.0033(19) 0.000(2) -0.002(2)
O5 0.019(3) 0.012(3) 0.010(3) -0.002(2) -0.006(2) -0.001(2)
O6 0.016(3) 0.015(3) 0.016(3) -0.008(2) 0.003(2) 0.000(2)
O7 0.038(3) 0.009(3) 0.006(3) -0.001(2) -0.006(2) -0.003(2)
O8 0.014(3) 0.010(2) 0.010(3) -0.002(2) -0.005(2) 0.002(2)
N1 0.017(3) 0.008(3) 0.014(3) 0.000(2) -0.001(2) -0.001(2)
C11 0.024(5) 0.029(5) 0.028(4) 0.002(3) -0.008(3) -0.007(4)
C12 0.054(6) 0.031(5) 0.023(4) 0.003(4) -0.021(4) -0.001(4)
C13 0.052(6) 0.023(5) 0.026(5) 0.010(4) -0.014(4) 0.002(4)
C14 0.045(5) 0.012(4) 0.033(4) 0.004(3) -0.008(4) -0.006(4)
C15 0.027(4) 0.012(4) 0.023(4) -0.002(3) -0.002(3) -0.001(3)
N2 0.013(3) 0.012(3) 0.013(3) 0.000(2) 0.001(2) 0.002(2)
C16 0.022(4) 0.012(4) 0.021(4) 0.001(3) -0.006(3) 0.001(3)
C17 0.030(5) 0.023(4) 0.021(4) 0.003(3) -0.003(3) -0.010(4)
C18 0.033(5) 0.024(4) 0.022(4) 0.005(3) 0.000(3) -0.005(4)
C19 0.030(5) 0.027(4) 0.011(4) 0.009(3) -0.007(3) -0.005(4)
C20 0.023(4) 0.012(4) 0.015(3) -0.001(3) -0.003(3) 0.005(3)
N3 0.015(3) 0.011(3) 0.009(3) -0.001(2) -0.002(2) -0.001(2)
C21 0.021(4) 0.010(4) 0.030(5) -0.002(3) 0.002(3) 0.001(3)
C22 0.018(4) 0.024(4) 0.033(5) 0.001(3) 0.006(3) 0.003(3)
C23 0.015(4) 0.019(4) 0.022(4) 0.002(3) 0.000(3) -0.007(3)
C24 0.012(4) 0.018(4) 0.017(4) -0.002(3) -0.005(3) -0.004(3)
C25 0.012(4) 0.010(3) 0.015(4) -0.005(3) -0.001(3) -0.002(3)
N4 0.016(3) 0.015(3) 0.013(3) 0.006(2) -0.004(2) -0.001(3)
C26 0.013(4) 0.025(4) 0.019(4) 0.001(3) 0.001(3) -0.005(3)
C27 0.019(4) 0.029(5) 0.035(4) 0.003(4) 0.000(3) -0.006(4)
C28 0.014(4) 0.025(5) 0.032(4) 0.008(3) 0.010(3) 0.003(3)
C29 0.025(4) 0.035(5) 0.020(4) 0.011(3) 0.003(3) 0.004(4)
C30 0.021(4) 0.033(5) 0.011(3) 0.004(3) -0.005(3) 0.000(4)
O9 0.022(3) 0.025(3) 0.014(3) -0.011(3) -0.001(2) -0.001(3)
O10 0.027(3) 0.013(3) 0.013(3) -0.003(2) -0.008(3) -0.001(2)
O11 0.048(4) 0.027(4) 0.026(4) -0.015(3) -0.014(3) 0.001(3)
O12 0.048(4) 0.012(3) 0.037(4) 0.004(3) -0.025(3) -0.003(3)
O13 0.021(3) 0.027(4) 0.039(4) -0.002(3) -0.006(3) -0.009(3)
O14 0.019(3) 0.025(4) 0.029(4) 0.000(3) 0.001(3) 0.001(3)

loop_
_atom_type_symbol
_atom_type_description
_atom_type_scat_dispersion_real
_atom_type_scat_dispersion_imag
_atom_type_scat_source
C C 0.0033 0.0016 'International Tables Vol C Tables 4.2.6.8 and 6.1.1.4'
H H 0.0000 0.0000 'International Tables Vol C Tables 4.2.6.8 and 6.1.1.4'
N N 0.0061 0.0033 'International Tables Vol C Tables 4.2.6.8 and 6.1.1.4'
O O 0.0106 0.0060 'International Tables Vol C Tables 4.2.6.8 and 6.1.1.4'
Cu Cu 0.3201 1.2651 'International Tables Vol C Tables 4.2.6.8 and 6.1.1.4'

loop_
_geom_angle_atom_site_label_1
_geom_angle_atom_site_label_2
_geom_angle_atom_site_label_3
_geom_angle
_geom_angle_site_symmetry_1
_geom_angle_site_symmetry_3
O2 Cu1 O6 175.4(2) . .
O2 Cu1 N1 87.4(2) . .
O2 Cu1 N2 90.6(2) . .
O2 Cu1 O9 92.95(19) . .
O6 Cu1 N1 89.2(2) . .
O6 Cu1 N2 92.1(2) . .
O6 Cu1 O9 90.9(2) . .
N1 Cu1 N2 168.2(3) . .
N1 Cu1 O9 102.8(2) . .
N2 Cu1 O9 88.9(2) . .
O4 Cu2 O8 178.2(2) . 1_645
O4 Cu2 N3 88.1(2) . .
O4 Cu2 N4 91.2(2) . .
O4 Cu2 O10 91.44(19) . .
O8 Cu2 N3 92.9(2) 1_645 .
O8 Cu2 N4 87.5(2) 1_645 .
O8 Cu2 O10 90.09(19) 1_645 .
N3 Cu2 N4 170.7(3) . .
N3 Cu2 O10 92.0(2) . .
N4 Cu2 O10 97.2(2) . .
C2 C1 C3 118.9(6) . 2_665
C2 C1 C4 124.3(6) . .
C3 C1 C4 116.7(6) 2_665 .
C1 C2 C3 119.3(6) . .
C1 C2 C5 123.5(6) . .
C3 C2 C5 117.1(6) . .
C1 C3 C2 121.7(7) 2_665 .
C1 C3 H3 119.1 2_665 .
C2 C3 H3 119.1 . .
C1 C4 O1 117.7(6) . .
C1 C4 O2 115.0(6) . .
O1 C4 O2 126.9(7) . .
C2 C5 O3 119.6(6) . .
C2 C5 O4 115.0(6) . .
O3 C5 O4 125.4(6) . .
Cu1 O2 C4 121.2(4) . .
Cu2 O4 C5 120.3(4) . .
C7 C6 C8 118.5(6) . 2_576
C7 C6 C9 124.3(6) . .
C8 C6 C9 117.0(6) 2_576 .
C6 C7 C8 119.0(6) . .
C6 C7 C10 121.3(6) . .
C8 C7 C10 119.8(6) . .
C6 C8 C7 122.5(6) 2_576 .
C6 C8 H8 118.7 2_576 .
C7 C8 H8 118.7 . .
C6 C9 O5 118.1(6) . .
C6 C9 O6 114.2(6) . .
O5 C9 O6 127.2(7) . .
C7 C10 O7 118.3(6) . .
C7 C10 O8 115.8(6) . .
O7 C10 O8 125.9(7) . .
Cu1 O6 C9 122.1(5) . .
Cu2 O8 C10 126.4(4) 1_465 .
Cu1 N1 C11 119.9(5) . .
Cu1 N1 C15 121.7(5) . .
C11 N1 C15 118.2(7) . .
N1 C11 H11 119.0 . .
N1 C11 C12 122.0(8) . .
H11 C11 C12 119.0 . .
C11 C12 H12 120.4 . .
C11 C12 C13 119.3(8) . .
H12 C12 C13 120.4 . .
C12 C13 H13 120.6 . .
C12 C13 C14 118.7(8) . .
H13 C13 C14 120.6 . .
C13 C14 H14 120.0 . .
C13 C14 C15 120.0(8) . .
H14 C14 C15 120.0 . .
N1 C15 C14 121.8(8) . .
N1 C15 H15 119.1 . .
C14 C15 H15 119.1 . .
Cu1 N2 C16 120.7(5) . .
Cu1 N2 C20 122.0(5) . .
C16 N2 C20 117.0(7) . .
N2 C16 H16 118.9 . .
N2 C16 C17 122.1(7) . .
H16 C16 C17 118.9 . .
C16 C17 H17 120.4 . .
C16 C17 C18 119.1(8) . .
H17 C17 C18 120.4 . .
C17 C18 H18 120.8 . .
C17 C18 C19 118.5(8) . .
H18 C18 C19 120.8 . .
C18 C19 H19 120.6 . .
C18 C19 C20 118.9(8) . .
H19 C19 C20 120.6 . .
N2 C20 C19 124.3(8) . .
N2 C20 H20 117.9 . .
C19 C20 H20 117.9 . .
Cu2 N3 C21 123.9(5) . .
Cu2 N3 C25 118.5(5) . .
C21 N3 C25 117.5(7) . .
N3 C21 H21 118.7 . .
N3 C21 C22 122.7(7) . .
H21 C21 C22 118.7 . .
C21 C22 H22 120.2 . .
C21 C22 C23 119.5(8) . .
H22 C22 C23 120.2 . .
C22 C23 H23 121.1 . .
C22 C23 C24 117.8(7) . .
H23 C23 C24 121.1 . .
C23 C24 H24 120.3 . .
C23 C24 C25 119.4(7) . .
H24 C24 C25 120.3 . .
N3 C25 C24 123.1(7) . .
N3 C25 H25 118.4 . .
C24 C25 H25 118.4 . .
Cu2 N4 C26 123.6(5) . .
Cu2 N4 C30 119.2(5) . .
C26 N4 C30 116.8(7) . .
N4 C26 H26 118.0 . .
N4 C26 C27 124.0(8) . .
H26 C26 C27 118.0 . .
C26 C27 H27 121.1 . .
C26 C27 C28 117.8(8) . .
H27 C27 C28 121.1 . .
C27 C28 H28 119.9 . .
C27 C28 C29 120.2(8) . .
H28 C28 C29 119.9 . .
C28 C29 H29 120.8 . .
C28 C29 C30 118.4(8) . .
H29 C29 C30 120.8 . .
N4 C30 C29 122.7(8) . .
N4 C30 H30 118.6 . .
C29 C30 H30 118.6 . .
Cu1 O9 H9A 82(5) . .
Cu1 O9 H9B 122(5) . .
H9A O9 H9B 107.4(18) . .
Cu2 O10 H10A 119(5) . .
Cu2 O10 H10B 106(5) . .
H10A O10 H10B 107.5(18) . .
H11A O11 H11B 107.6(18) . .
H12A O12 H12B 106.4(18) . .
H13A O13 H13B 107.2(18) . .
H14A O14 H14B 106.6(18) . .

loop_
_geom_bond_atom_site_label_1
_geom_bond_atom_site_label_2
_geom_bond_distance
_geom_bond_site_symmetry_2
Cu1 O2 1.968(5) .
Cu1 O6 1.960(5) .
Cu1 N1 2.002(6) .
Cu1 N2 1.986(6) .
Cu1 O9 2.293(6) .
Cu2 O4 1.966(5) .
Cu2 O8 1.968(5) 1_645
Cu2 N3 2.019(6) .
Cu2 N4 2.012(6) .
Cu2 O10 2.290(5) .
C1 C2 1.403(9) .
C1 C3 1.391(9) 2_665
C1 C4 1.525(9) .
C2 C3 1.393(9) .
C2 C5 1.510(9) .
C3 C1 1.391(9) 2_665
C3 H3 0.950 .
C4 O1 1.221(8) .
C4 O2 1.280(8) .
C5 O3 1.230(8) .
C5 O4 1.284(8) .
C6 C7 1.400(9) .
C6 C8 1.397(9) 2_576
C6 C9 1.521(9) .
C7 C8 1.391(9) .
C7 C10 1.517(9) .
C8 C6 1.397(9) 2_576
C8 H8 0.950 .
C9 O5 1.237(8) .
C9 O6 1.275(8) .
C10 O7 1.233(8) .
C10 O8 1.273(8) .
O8 Cu2 1.967(5) 1_465
N1 C11 1.325(9) .
N1 C15 1.348(9) .
C11 H11 0.950 .
C11 C12 1.400(11) .
C12 H12 0.950 .
C12 C13 1.355(12) .
C13 H13 0.950 .
C13 C14 1.367(11) .
C14 H14 0.950 .
C14 C15 1.370(10) .
C15 H15 0.950 .
N2 C16 1.348(9) .
N2 C20 1.335(9) .
C16 H16 0.950 .
C16 C17 1.392(10) .
C17 H17 0.950 .
C17 C18 1.395(10) .
C18 H18 0.950 .
C18 C19 1.367(11) .
C19 H19 0.950 .
C19 C20 1.377(10) .
C20 H20 0.950 .
N3 C21 1.333(9) .
N3 C25 1.332(9) .
C21 H21 0.950 .
C21 C22 1.372(10) .
C22 H22 0.950 .
C22 C23 1.379(10) .
C23 H23 0.950 .
C23 C24 1.375(10) .
C24 H24 0.950 .
C24 C25 1.368(10) .
C25 H25 0.950 .
N4 C26 1.330(9) .
N4 C30 1.353(9) .
C26 H26 0.950 .
C26 C27 1.381(10) .
C27 H27 0.950 .
C27 C28 1.369(11) .
C28 H28 0.950 .
C28 C29 1.368(12) .
C29 H29 0.950 .
C29 C30 1.381(10) .
C30 H30 0.950 .
O9 H9A 0.837(10) .
O9 H9B 0.839(10) .
O10 H10A 0.839(10) .
O10 H10B 0.839(10) .
O11 H11A 0.838(10) .
O11 H11B 0.838(10) .
O12 H12A 0.842(10) .
O12 H12B 0.841(10) .
O13 H13A 0.841(10) .
O13 H13B 0.838(10) .
O14 H14A 0.841(10) .
O14 H14B 0.841(10) .

loop_
_geom_hbond_atom_site_label_D
_geom_hbond_atom_site_label_H
_geom_hbond_atom_site_label_A
_geom_hbond_distance_DH
_geom_hbond_distance_HA
_geom_hbond_distance_DA
_geom_hbond_angle_DHA
_geom_hbond_site_symmetry_A
O9 H9A O1 0.837(10) 1.89(3) 2.678(7) 155(6) .
O9 H9B O14 0.839(10) 1.93(2) 2.746(8) 165(7) .
O10 H10A O11 0.839(10) 1.98(2) 2.806(8) 167(7) .
O10 H10B O9 0.839(10) 2.21(4) 2.916(7) 142(6) .
O11 H11A O5 0.838(10) 1.90(3) 2.709(7) 161(8) 1_655
O11 H11B O13 0.838(10) 2.082(17) 2.916(9) 173(7) .
O12 H12A O3 0.842(10) 1.92(3) 2.738(7) 165(9) 1_565
O12 H12B O7 0.841(10) 1.91(2) 2.729(7) 165(7) 1_655
O13 H13A O1 0.841(10) 2.04(4) 2.807(7) 151(8) .
O13 H13B O12 0.838(10) 1.97(2) 2.796(8) 168(8) .
O14 H14A O5 0.841(10) 1.98(2) 2.793(7) 163(6) 1_655
O14 H14B O7 0.841(10) 2.67(5) 3.272(7) 130(5) 1_655
O14 H14B O12 0.841(10) 2.25(5) 2.954(8) 141(7) .

loop_
_geom_torsion_atom_site_label_1
_geom_torsion_atom_site_label_2
_geom_torsion_atom_site_label_3
_geom_torsion_atom_site_label_4
_geom_torsion
_geom_torsion_site_symmetry_1
_geom_torsion_site_symmetry_4
C3 C1 C2 C3 -1.1(11) 2_665 .
C3 C1 C2 C5 176.3(6) 2_665 .
C4 C1 C2 C3 179.2(6) . .
C4 C1 C2 C5 -3.4(11) . .
C1 C2 C3 C1 1.2(11) . 2_665
C5 C2 C3 C1 -176.4(6) . 2_665
C2 C1 C4 O1 100.6(8) . .
C2 C1 C4 O2 -86.6(8) . .
C3 C1 C4 O1 -79.0(8) 2_665 .
C3 C1 C4 O2 93.7(7) 2_665 .
C1 C2 C5 O3 175.4(7) . .
C1 C2 C5 O4 -3.7(10) . .
C3 C2 C5 O3 -7.2(10) . .
C3 C2 C5 O4 173.7(6) . .
C1 C4 O2 Cu1 -159.3(4) . .
O1 C4 O2 Cu1 12.6(10) . .
C2 C5 O4 Cu2 -156.0(4) . .
O3 C5 O4 Cu2 24.9(10) . .
C8 C6 C7 C8 1.9(11) 2_576 .
C8 C6 C7 C10 -178.7(6) 2_576 .
C9 C6 C7 C8 177.7(6) . .
C9 C6 C7 C10 -2.9(11) . .
C6 C7 C8 C6 -2.0(11) . 2_576
C10 C7 C8 C6 178.6(6) . 2_576
C7 C6 C9 O5 -87.8(9) . .
C7 C6 C9 O6 99.9(8) . .
C8 C6 C9 O5 88.0(8) 2_576 .
C8 C6 C9 O6 -84.2(8) 2_576 .
C6 C7 C10 O7 3.0(10) . .
C6 C7 C10 O8 -178.3(6) . .
C8 C7 C10 O7 -177.5(7) . .
C8 C7 C10 O8 1.2(10) . .
C6 C9 O6 Cu1 172.5(4) . .
O5 C9 O6 Cu1 1.1(10) . .
C7 C10 O8 Cu2 -152.1(5) . 1_465
O7 C10 O8 Cu2 26.5(11) . 1_465
Cu1 N1 C11 C12 -173.8(7) . .
C15 N1 C11 C12 1.4(12) . .
N1 C11 C12 C13 -1.8(14) . .
C11 C12 C13 C14 1.1(14) . .
C12 C13 C14 C15 -0.2(14) . .
Cu1 N1 C15 C14 174.6(6) . .
C11 N1 C15 C14 -0.4(11) . .
C13 C14 C15 N1 -0.2(13) . .
Cu1 N2 C16 C17 -171.0(6) . .
C20 N2 C16 C17 3.2(11) . .
N2 C16 C17 C18 -2.8(12) . .
C16 C17 C18 C19 1.4(12) . .
C17 C18 C19 C20 -0.5(12) . .
Cu1 N2 C20 C19 171.8(6) . .
C16 N2 C20 C19 -2.3(11) . .
C18 C19 C20 N2 1.0(12) . .
Cu2 N3 C21 C22 -179.9(6) . .
C25 N3 C21 C22 -2.5(11) . .
N3 C21 C22 C23 1.9(13) . .
C21 C22 C23 C24 -0.7(12) . .
C22 C23 C24 C25 0.2(11) . .
Cu2 N3 C25 C24 179.6(5) . .
C21 N3 C25 C24 2.0(10) . .
C23 C24 C25 N3 -0.9(11) . .
Cu2 N4 C26 C27 170.4(6) . .
C30 N4 C26 C27 -2.7(11) . .
N4 C26 C27 C28 0.8(12) . .
C26 C27 C28 C29 0.7(12) . .
C27 C28 C29 C30 -0.2(12) . .
Cu2 N4 C30 C29 -170.2(6) . .
C26 N4 C30 C29 3.2(11) . .
C28 C29 C30 N4 -1.9(12) . .
